data_4022336
loop_
_publ_author_name
'Alexander Krivokapic'
'Andrew R. Cowley'
'Harry L. Anderson'

_publ_section_title
;
 Contracted and Expanded meso-Alkynyl Porphyrinoids:
 from Triphyrin to Hexaphyrin
;
_journal_name_full 'Journal of Organic Chemistry'
_journal_page_first 1089
_journal_page_last 1096
_journal_paper_doi 10.1021/jo026748c
_journal_volume 68
_journal_year 2003
_chemical_compound_source
;
Synthesised as described.
;
_chemical_formula_moiety '(C120 H190 N6 Si6), (C1 H2 Cl2), 2(H2 O) '
_chemical_formula_sum 'C121 H196 Cl2 N6 O2 Si6'
_chemical_formula_weight 2006.31
_chemical_melting_point ?
_chemical_name_systematic
;
?
;
_space_group_IT_number 2
_symmetry_cell_setting triclinic
_symmetry_space_group_name_Hall '-P 1'
_symmetry_space_group_name_H-M 'P -1'
_atom_sites_solution_hydrogens geom
_atom_sites_solution_primary direct
_cell_angle_alpha 73.7478(5)
_cell_angle_beta 74.9380(5)
_cell_angle_gamma 71.4691(5)
_cell_formula_units_Z 2
_cell_length_a 14.2769(2)
_cell_length_b 17.7899(2)
_cell_length_c 27.2490(4)
_cell_measurement_reflns_used 25035
_cell_measurement_temperature 150
_cell_measurement_theta_max 27
_cell_measurement_theta_min 2
_cell_volume 6187.72(15)
_computing_cell_refinement
;
  Denzo/Scalepack (Otwinowski & Minor, 1996)
;
_computing_data_collection
;
  COLLECT (Nonius BV, 1997)
;
_computing_data_reduction
;
  Denzo/Scalepack (Otwinowski & Minor, 1996)
;
_computing_molecular_graphics
;
  CAMERON (Watkin et al 1996)
;
_computing_publication_material
;
  CRYSTALS (Watkin et al 2001)
;
_computing_structure_refinement
;
  CRYSTALS (Watkin et al 2001)
;
_computing_structure_solution
;
  SIR97 (Altomare et al, 1999)
;
_diffrn_ambient_temperature 150
_diffrn_measured_fraction_theta_full 0.995
_diffrn_measured_fraction_theta_max 0.979
_diffrn_measurement_device_type
;
Enraf Nonius Kappa CCD
;
_diffrn_measurement_method \w
_diffrn_radiation_monochromator graphite
_diffrn_radiation_type 'Mo K\a'
_diffrn_radiation_wavelength 0.71073
_diffrn_reflns_av_R_equivalents 0.03
_diffrn_reflns_limit_h_max 18
_diffrn_reflns_limit_h_min -18
_diffrn_reflns_limit_k_max 23
_diffrn_reflns_limit_k_min -23
_diffrn_reflns_limit_l_max 35
_diffrn_reflns_limit_l_min -34
_diffrn_reflns_number 49636
_diffrn_reflns_theta_full 23.593
_diffrn_reflns_theta_max 27.514
_diffrn_reflns_theta_min 2.406
_diffrn_standards_decay_% 0.00
_diffrn_standards_interval_count 0
_diffrn_standards_interval_time 0
_diffrn_standards_number 0
_exptl_absorpt_coefficient_mu 0.159
_exptl_absorpt_correction_T_max 0.98
_exptl_absorpt_correction_T_min 0.97
_exptl_absorpt_correction_type multi-scan
_exptl_absorpt_process_details
;
  Denzo/Scalepack (Otwinowski & Minor, 1996)
;
_exptl_crystal_colour ' brown '
_exptl_crystal_density_diffrn 1.076
_exptl_crystal_density_meas ?
_exptl_crystal_description ' plate '
_exptl_crystal_F_000 2190.522
_exptl_crystal_size_max 0.20
_exptl_crystal_size_mid 0.16
_exptl_crystal_size_min 0.12
_refine_diff_density_max 0.82
_refine_diff_density_min -1.11
_refine_ls_extinction_method None
_refine_ls_goodness_of_fit_ref 1.1263
_refine_ls_hydrogen_treatment noref
_refine_ls_matrix_type full
_refine_ls_number_parameters 1235
_refine_ls_number_reflns 13477
_refine_ls_R_factor_all 0.1600
_refine_ls_R_factor_gt 0.0803
_refine_ls_shift/su_max 0.028616
_refine_ls_structure_factor_coef F
_refine_ls_weighting_details
;
Method = Prince modified Chebychev polynomial, (Watkin, 1994)
  W = [weight] * [1-(deltaF/6*sigmaF)^2]^2
  1.93 1.21 1.34
;
_refine_ls_weighting_scheme calc
_refine_ls_wR_factor_all 0.1325
_refine_ls_wR_factor_gt 0.0918
_refine_ls_wR_factor_ref 0.0915
_reflns_limit_h_max 18
_reflns_limit_h_min -17
_reflns_limit_k_max 23
_reflns_limit_k_min -21
_reflns_limit_l_max 35
_reflns_limit_l_min 0
_reflns_number_gt 13519
_reflns_number_total 27876
_reflns_threshold_expression I>3.00u(I)
_cod_data_source_file jo026748csi20021121_094930_5.cif
_cod_data_source_block compound_H4-6-CH2Cl2-solvate
_cod_depositor_comments
;
The following automatic conversions were performed:
'_symmetry_cell_setting' value 'Triclinic ' changed to 'triclinic'
according to '/home/saulius/struct/CIF-dictionaries/cif_core.dic'
dictionary named 'cif_core.dic' version 2.4.1 from 2010-06-29.

Automatic conversion script
Id: cif_fix_enum 1527 2010-12-29 10:47:43Z saulius 

The following automatic conversions were performed:

'_chemical_melting_point' value 'not measured' was changed to '?' -
the value is undefined or not given.

Automatic conversion script
Id: cif_fix_values 1646 2011-03-28 12:23:43Z adriana 
;
_cod_original_sg_symbol_H-M 'P -1 '
_cod_original_formula_sum ' C121 H196 Cl2 N6 O2 Si6 '
_cod_database_code 4022336

loop_
_symmetry_equiv_pos_as_xyz
x,y,z
-x,-y,-z

loop_
_atom_site_label
_atom_site_type_symbol
_atom_site_fract_x
_atom_site_fract_y
_atom_site_fract_z
_atom_site_U_iso_or_equiv
_atom_site_occupancy
_atom_site_adp_type
_atom_site_attached_hydrogens
Cl1 Cl 0.9324(2) 0.17644(17) 0.19292(12) 0.1397 1.0000 Uani .
Cl2 Cl 0.92797(19) 0.32736(16) 0.21027(17) 0.1621 1.0000 Uani .
Si1 Si 0.41930(17) -1.29948(8) 0.91213(5) 0.0795 1.0000 Uani .
Si2 Si 0.1457(1) -0.65014(7) 0.94799(5) 0.0417 1.0000 Uani .
Si3 Si 0.26268(9) -0.67385(7) 0.50996(4) 0.0347 1.0000 Uani .
Si4 Si 0.5725(1) -0.95594(7) 0.86689(5) 0.0394 1.0000 Uani .
Si5 Si 0.83528(9) -1.60306(6) 0.73221(5) 0.0350 1.0000 Uani .
Si6 Si 0.17724(11) -1.20419(9) 0.54334(6) 0.0563 1.0000 Uani .
N1 N 0.2494(2) -0.92747(18) 0.81141(11) 0.0285 1.0000 Uani .
N2 N 0.3162(2) -0.82072(18) 0.73916(11) 0.0277 1.0000 Uani .
N3 N 0.4775(2) -0.94654(17) 0.70344(11) 0.0268 1.0000 Uani .
N4 N 0.5858(2) -1.21364(17) 0.73571(11) 0.0247 1.0000 Uani .
N5 N 0.4606(2) -1.26820(18) 0.71052(12) 0.0263 1.0000 Uani .
N6 N 0.3096(2) -1.14073(18) 0.74425(12) 0.0282 1.0000 Uani .
C1 C 0.2283(3) -0.9987(2) 0.83684(14) 0.0279 1.0000 Uani .
C2 C 0.1679(3) -0.9895(2) 0.88573(14) 0.0306 1.0000 Uani .
C3 C 0.1534(3) -0.9091(2) 0.88906(14) 0.0300 1.0000 Uani .
C4 C 0.2060(3) -0.8706(2) 0.84211(13) 0.0280 1.0000 Uani .
C5 C 0.2266(3) -0.7917(2) 0.82325(14) 0.0282 1.0000 Uani .
C6 C 0.2790(3) -0.7674(2) 0.77299(14) 0.0271 1.0000 Uani .
C7 C 0.3011(3) -0.6898(2) 0.74514(15) 0.0304 1.0000 Uani .
C8 C 0.3470(3) -0.6984(2) 0.69539(14) 0.0293 1.0000 Uani .
C9 C 0.3547(3) -0.7809(2) 0.69360(13) 0.0263 1.0000 Uani .
C10 C 0.3949(3) -0.8215(2) 0.64949(13) 0.0261 1.0000 Uani .
C11 C 0.4492(3) -0.9024(2) 0.65661(13) 0.0259 1.0000 Uani .
C12 C 0.4913(3) -0.9577(2) 0.62110(14) 0.0287 1.0000 Uani .
C13 C 0.5389(3) -1.0316(2) 0.64736(14) 0.0274 1.0000 Uani .
C14 C 0.5332(3) -1.0254(2) 0.70067(14) 0.0248 1.0000 Uani .
C15 C 0.5767(3) -1.0764(2) 0.74200(14) 0.0263 1.0000 Uani .
C16 C 0.6270(3) -1.1631(2) 0.74695(14) 0.0279 1.0000 Uani .
C17 C 0.7184(3) -1.2090(2) 0.76238(18) 0.0373 1.0000 Uani .
C18 C 0.7320(3) -1.2889(2) 0.75915(17) 0.0366 1.0000 Uani .
C19 C 0.6487(3) -1.2918(2) 0.74190(13) 0.0260 1.0000 Uani .
C20 C 0.6183(3) -1.3568(2) 0.73343(13) 0.0253 1.0000 Uani .
C21 C 0.5266(3) -1.3456(2) 0.71969(14) 0.0265 1.0000 Uani .
C22 C 0.4851(3) -1.4029(2) 0.70807(15) 0.0323 1.0000 Uani .
C23 C 0.3983(3) -1.3583(2) 0.69040(16) 0.0335 1.0000 Uani .
C24 C 0.3871(3) -1.2745(2) 0.69197(14) 0.0274 1.0000 Uani .
C25 C 0.3084(3) -1.2019(2) 0.67517(15) 0.0300 1.0000 Uani .
C26 C 0.2782(3) -1.1369(2) 0.70003(15) 0.0321 1.0000 Uani .
C27 C 0.2094(3) -1.0554(3) 0.68788(19) 0.0484 1.0000 Uani .
C28 C 0.2000(3) -1.0156(3) 0.72614(19) 0.0474 1.0000 Uani .
C29 C 0.2605(3) -1.0719(2) 0.76467(15) 0.0305 1.0000 Uani .
C30 C 0.2703(3) -1.0702(2) 0.81336(14) 0.0298 1.0000 Uani .
C31 C 0.1253(3) -1.0540(3) 0.92517(16) 0.0387 1.0000 Uani .
C32 C 0.0311(5) -1.0629(4) 0.9151(2) 0.0796 1.0000 Uani .
C33 C 0.0887(4) -0.8728(3) 0.93403(16) 0.0462 1.0000 Uani .
C34 C -0.0169(5) -0.8274(4) 0.9251(3) 0.0818 1.0000 Uani .
C35 C 0.2772(3) -0.6131(2) 0.76458(16) 0.0366 1.0000 Uani .
C36 C 0.1751(4) -0.5562(3) 0.7548(2) 0.0539 1.0000 Uani .
C37 C 0.3905(4) -0.6380(2) 0.65265(16) 0.0409 1.0000 Uani .
C38 C 0.5037(4) -0.6549(3) 0.6458(2) 0.0615 1.0000 Uani .
C39 C 0.4813(3) -0.9357(2) 0.56476(15) 0.0383 1.0000 Uani .
C40 C 0.3908(5) -0.9512(3) 0.5575(2) 0.0612 1.0000 Uani .
C41 C 0.5971(3) -1.1033(2) 0.62310(14) 0.0353 1.0000 Uani .
C42 C 0.7108(4) -1.1239(3) 0.61966(18) 0.0497 1.0000 Uani .
C43 C 0.7896(4) -1.1759(3) 0.7775(2) 0.0543 1.0000 Uani .
C45 C 0.8240(4) -1.3574(3) 0.7704(3) 0.0609 1.0000 Uani .
C47 C 0.5218(3) -1.4940(2) 0.71718(19) 0.0415 1.0000 Uani .
C48 C 0.5004(4) -1.5356(3) 0.7742(2) 0.0549 1.0000 Uani .
C49 C 0.3282(4) -1.3916(3) 0.67510(18) 0.0416 1.0000 Uani .
C50 C 0.3659(4) -1.4118(3) 0.6218(2) 0.0519 1.0000 Uani .
C51 C 0.1596(5) -1.0192(3) 0.6397(2) 0.0672 1.0000 Uani .
C52 C 0.0597(7) -1.0320(6) 0.6535(3) 0.1117 1.0000 Uani .
C53 C 0.1345(4) -0.9272(4) 0.7266(2) 0.0609 1.0000 Uani .
C54 C 0.0435(5) -0.9260(4) 0.7670(3) 0.0774 1.0000 Uani .
C55 C 0.3253(4) -1.1410(2) 0.84388(15) 0.0382 1.0000 Uani .
C56 C 0.3710(4) -1.2007(3) 0.87084(17) 0.0515 1.0000 Uani .
C57 C 0.4075(7) -1.2854(4) 0.9808(2) 0.1142 1.0000 Uani .
C58 C 0.3260(6) -1.2223(4) 0.9989(2) 0.0869 1.0000 Uani .
C59 C 0.4116(11) -1.3685(6) 1.0203(3) 0.1724 1.0000 Uani .
C60 C 0.3454(8) -1.3655(4) 0.9046(3) 0.1115 1.0000 Uani .
C61 C 0.236(1) -1.3351(6) 0.9254(4) 0.1480 1.0000 Uani .
C62 C 0.3643(9) -1.3713(5) 0.8481(3) 0.1289 1.0000 Uani .
C63 C 0.5578(7) -1.3380(4) 0.8845(2) 0.0970 1.0000 Uani .
C64 C 0.6005(8) -1.4307(4) 0.9022(3) 0.1282 1.0000 Uani .
C65 C 0.6239(8) -1.2925(5) 0.8943(3) 0.1194 1.0000 Uani .
C66 C 0.1970(3) -0.7405(2) 0.86037(15) 0.0316 1.0000 Uani .
C67 C 0.1773(3) -0.7018(2) 0.89298(16) 0.0382 1.0000 Uani .
C68 C 0.1153(4) -0.7264(3) 1.00852(18) 0.0531 1.0000 Uani .
C69 C 0.2050(5) -0.7980(4) 1.0203(2) 0.0769 1.0000 Uani .
C70 C 0.0653(6) -0.6901(5) 1.0572(2) 0.0844 1.0000 Uani .
C71 C 0.0301(5) -0.5640(3) 0.9385(2) 0.0650 1.0000 Uani .
C72 C -0.0583(5) -0.5964(5) 0.9408(3) 0.0935 1.0000 Uani .
C73 C 0.0457(8) -0.5002(4) 0.8890(3) 0.1153 1.0000 Uani .
C74 C 0.2593(5) -0.6188(4) 0.9500(2) 0.0635 1.0000 Uani .
C75 C 0.3174(6) -0.5865(5) 0.8990(3) 0.0848 1.0000 Uani .
C76 C 0.2330(5) -0.5611(4) 0.9870(2) 0.0768 1.0000 Uani .
C77 C 0.3647(3) -0.7754(2) 0.60115(14) 0.0282 1.0000 Uani .
C78 C 0.3304(3) -0.7331(2) 0.56345(15) 0.0338 1.0000 Uani .
C79 C 0.1272(4) -0.6786(3) 0.53604(19) 0.0504 1.0000 Uani .
C80 C 0.1167(5) -0.7655(4) 0.5526(3) 0.0856 1.0000 Uani .
C81 C 0.0536(4) -0.6251(4) 0.5011(3) 0.0752 1.0000 Uani .
C82 C 0.2693(4) -0.5652(3) 0.49561(18) 0.0476 1.0000 Uani .
C83 C 0.2098(5) -0.5239(3) 0.5408(2) 0.0671 1.0000 Uani .
C84 C 0.3753(5) -0.5569(3) 0.4812(3) 0.0771 1.0000 Uani .
C85 C 0.3206(3) -0.7223(3) 0.45189(15) 0.0380 1.0000 Uani .
C86 C 0.4354(4) -0.7469(3) 0.44030(19) 0.0544 1.0000 Uani .
C87 C 0.2794(5) -0.6709(4) 0.40321(18) 0.0643 1.0000 Uani .
C88 C 0.5726(3) -1.0403(2) 0.78373(14) 0.0281 1.0000 Uani .
C89 C 0.5706(3) -1.0064(2) 0.81671(15) 0.0367 1.0000 Uani .
C90 C 0.7063(4) -0.9879(4) 0.8767(2) 0.0550 1.0000 Uani .
C91 C 0.7188(5) -0.9643(6) 0.9242(3) 0.0961 1.0000 Uani .
C92 C 0.7826(5) -0.9646(6) 0.8284(3) 0.0960 1.0000 Uani .
C93 C 0.4900(4) -0.9954(3) 0.92814(17) 0.0459 1.0000 Uani .
C94 C 0.5268(5) -1.0852(4) 0.9466(2) 0.0679 1.0000 Uani .
C95 C 0.3804(4) -0.9728(5) 0.9218(2) 0.0845 1.0000 Uani .
C96 C 0.5124(6) -0.8441(3) 0.8439(3) 0.0791 1.0000 Uani .
C97 C 0.5481(7) -0.8067(4) 0.7903(3) 0.0943 1.0000 Uani .
C98 C 0.5075(9) -0.7944(4) 0.8832(3) 0.1207 1.0000 Uani .
C99 C 0.6899(3) -1.4352(2) 0.73606(14) 0.0268 1.0000 Uani .
C100 C 0.7486(3) -1.5012(2) 0.73554(15) 0.0311 1.0000 Uani .
C101 C 0.7835(4) -1.6471(3) 0.6926(2) 0.0527 1.0000 Uani .
C102 C 0.7765(5) -1.5968(4) 0.6378(2) 0.0752 1.0000 Uani .
C103 C 0.8329(6) -1.7372(4) 0.6934(3) 0.0958 1.0000 Uani .
C104 C 0.9648(4) -1.5885(3) 0.7040(3) 0.0606 1.0000 Uani .
C105 C 1.0477(5) -1.6690(4) 0.7035(4) 0.0927 1.0000 Uani .
C106 C 0.9737(5) -1.5321(4) 0.6501(3) 0.0822 1.0000 Uani .
C107 C 0.8312(5) -1.6660(3) 0.8003(2) 0.0580 1.0000 Uani .
C108 C 0.7322(7) -1.6825(5) 0.8264(3) 0.0961 1.0000 Uani .
C109 C 0.8616(7) -1.6267(4) 0.8349(3) 0.0950 1.0000 Uani .
C110 C 0.2648(3) -1.2009(2) 0.63329(16) 0.0338 1.0000 Uani .
C111 C 0.2320(3) -1.2053(3) 0.59790(17) 0.0402 1.0000 Uani .
C112 C 0.1448(6) -1.0942(4) 0.5082(3) 0.0812 1.0000 Uani .
C113 C 0.2314(8) -1.0545(5) 0.4914(3) 0.1111 1.0000 Uani .
C114 C 0.0885(9) -1.0797(6) 0.4637(4) 0.1553 1.0000 Uani .
C115 C 0.0591(5) -1.2426(4) 0.5733(3) 0.0796 1.0000 Uani .
C116 C -0.0177(5) -1.1889(5) 0.6081(4) 0.1082 1.0000 Uani .
C117 C 0.0834(6) -1.3291(5) 0.6019(4) 0.0991 1.0000 Uani .
C118 C 0.2709(5) -1.2768(3) 0.5037(2) 0.0687 1.0000 Uani .
C119 C 0.3710(5) -1.2561(6) 0.4814(3) 0.0988 1.0000 Uani .
C120 C 0.2265(5) -1.2901(4) 0.4614(3) 0.0818 1.0000 Uani .
C121 C 0.8843(12) 0.2551(11) 0.2250(7) 0.2419 1.0000 Uani .
C441 C 0.7969(12) -1.188(1) 0.8264(6) 0.053(5) 0.323(11) Uiso .
C442 C 0.8376(7) -1.1240(6) 0.7378(4) 0.069(3) 0.677(11) Uiso .
C461 C 0.846(2) -1.4075(17) 0.8040(11) 0.101(8) 0.323(11) Uiso .
C462 C 0.9058(6) -1.3667(4) 0.7267(3) 0.051(2) 0.677(11) Uiso .
O1 O 0.1393(8) 0.9642(7) 0.3271(4) 0.118(6) 0.57(2) Uiso 2
O2 O 0.3235(4) 0.8577(4) 0.3498(2) 0.066(2) 0.727(16) Uiso 2
O3 O 0.2733(17) 0.9302(15) 0.3336(8) 0.226(15) 0.58(3) Uiso 2
O4 O 0.1398(16) 0.8877(14) 0.3161(8) 0.119(12) 0.29(2) Uiso 2
H11 H 0.2905 -0.9174 0.7756 0.0337 1.0000 Uiso .
H31 H 0.4599 -0.9242 0.7355 0.0326 1.0000 Uiso .
H41 H 0.5191 -1.1970 0.7247 0.0309 1.0000 Uiso .
H61 H 0.3616 -1.1875 0.7600 0.0357 1.0000 Uiso .
H311 H 0.1098 -1.0404 0.9601 0.0451 1.0000 Uiso .
H312 H 0.1775 -1.1071 0.9254 0.0451 1.0000 Uiso .
H321 H 0.0078 -1.1068 0.9430 0.0997 1.0000 Uiso .
H322 H -0.0224 -1.0105 0.9153 0.0997 1.0000 Uiso .
H323 H 0.0454 -1.0773 0.8805 0.0997 1.0000 Uiso .
H331 H 0.0845 -0.9175 0.9657 0.0537 1.0000 Uiso .
H332 H 0.1205 -0.8342 0.9398 0.0537 1.0000 Uiso .
H341 H -0.0566 -0.8046 0.9562 0.0882 1.0000 Uiso .
H342 H -0.0500 -0.8654 0.9196 0.0882 1.0000 Uiso .
H343 H -0.0140 -0.7821 0.8937 0.0882 1.0000 Uiso .
H351 H 0.2766 -0.6278 0.8029 0.0447 1.0000 Uiso .
H352 H 0.3305 -0.5842 0.7463 0.0447 1.0000 Uiso .
H361 H 0.1622 -0.5062 0.7682 0.0637 1.0000 Uiso .
H362 H 0.1212 -0.5844 0.7731 0.0637 1.0000 Uiso .
H363 H 0.1751 -0.5407 0.7165 0.0637 1.0000 Uiso .
H371 H 0.3587 -0.5829 0.6607 0.0508 1.0000 Uiso .
H372 H 0.3743 -0.6387 0.6193 0.0508 1.0000 Uiso .
H381 H 0.5276 -0.6125 0.6168 0.0714 1.0000 Uiso .
H382 H 0.5212 -0.6537 0.6788 0.0714 1.0000 Uiso .
H383 H 0.5368 -0.7096 0.6374 0.0714 1.0000 Uiso .
H391 H 0.5420 -0.9687 0.5448 0.0448 1.0000 Uiso .
H392 H 0.4776 -0.8767 0.5510 0.0448 1.0000 Uiso .
H401 H 0.3876 -0.9357 0.5196 0.0780 1.0000 Uiso .
H402 H 0.3939 -1.0102 0.5709 0.0780 1.0000 Uiso .
H403 H 0.3295 -0.9183 0.5771 0.0780 1.0000 Uiso .
H411 H 0.5731 -1.1517 0.6445 0.0418 1.0000 Uiso .
H412 H 0.5835 -1.0910 0.5871 0.0418 1.0000 Uiso .
H421 H 0.7446 -1.1719 0.6033 0.0575 1.0000 Uiso .
H422 H 0.7259 -1.1370 0.6554 0.0575 1.0000 Uiso .
H423 H 0.7363 -1.0764 0.5981 0.0575 1.0000 Uiso .
H431 H 0.8429 -1.2232 0.7917 0.0703 1.0000 Uiso .
H432 H 0.7504 -1.1455 0.8053 0.0703 1.0000 Uiso .
H4411 H 0.8476 -1.1617 0.8285 0.0637 0.3232 Uiso .
H4412 H 0.8186 -1.2478 0.8411 0.0637 0.3232 Uiso .
H4413 H 0.7301 -1.1642 0.8468 0.0637 0.3232 Uiso .
H4421 H 0.8826 -1.1060 0.7522 0.0831 0.6768 Uiso .
H4422 H 0.8785 -1.1533 0.7097 0.0831 0.6768 Uiso .
H4423 H 0.7859 -1.0756 0.7233 0.0831 0.6768 Uiso .
H451 H 0.8032 -1.4093 0.7831 0.0795 1.0000 Uiso .
H452 H 0.8492 -1.3475 0.7984 0.0795 1.0000 Uiso .
H4611 H 0.9012 -1.4328 0.8248 0.1215 0.3232 Uiso .
H4612 H 0.7844 -1.4247 0.8240 0.1215 0.3232 Uiso .
H4613 H 0.8682 -1.4255 0.7702 0.1215 0.3232 Uiso .
H4621 H 0.9806 -1.3762 0.7177 0.0607 0.6768 Uiso .
H4622 H 0.8883 -1.4137 0.7539 0.0607 0.6768 Uiso .
H4623 H 0.8796 -1.3612 0.6948 0.0607 0.6768 Uiso .
H471 H 0.5961 -1.5093 0.7042 0.0538 1.0000 Uiso .
H472 H 0.4878 -1.5134 0.6972 0.0538 1.0000 Uiso .
H481 H 0.5263 -1.5957 0.7779 0.0658 1.0000 Uiso .
H482 H 0.5346 -1.5171 0.7947 0.0658 1.0000 Uiso .
H483 H 0.4262 -1.5212 0.7877 0.0658 1.0000 Uiso .
H491 H 0.3198 -1.4422 0.7014 0.0531 1.0000 Uiso .
H492 H 0.2616 -1.3503 0.6751 0.0531 1.0000 Uiso .
H501 H 0.3163 -1.4336 0.6138 0.0674 1.0000 Uiso .
H502 H 0.4322 -1.4536 0.6213 0.0674 1.0000 Uiso .
H503 H 0.3741 -1.3616 0.5950 0.0674 1.0000 Uiso .
H511 H 0.2005 -1.0467 0.6107 0.0835 1.0000 Uiso .
H512 H 0.1545 -0.9597 0.6284 0.0835 1.0000 Uiso .
H521 H 0.0260 -1.0088 0.6227 0.1390 1.0000 Uiso .
H522 H 0.0651 -1.0916 0.6649 0.1390 1.0000 Uiso .
H523 H 0.0191 -1.0046 0.6826 0.1390 1.0000 Uiso .
H531 H 0.1748 -0.8958 0.7336 0.0771 1.0000 Uiso .
H532 H 0.1146 -0.9015 0.6919 0.0771 1.0000 Uiso .
H541 H 0.0029 -0.8685 0.7665 0.0919 1.0000 Uiso .
H542 H 0.0630 -0.9514 0.8019 0.0919 1.0000 Uiso .
H543 H 0.0027 -0.9571 0.7602 0.0919 1.0000 Uiso .
H571 H 0.4668 -1.2651 0.9783 0.1116 1.0000 Uiso .
H581 H 0.3255 -1.1700 0.9728 0.0982 1.0000 Uiso .
H582 H 0.3344 -1.2166 1.0329 0.0982 1.0000 Uiso .
H583 H 0.2611 -1.2361 1.0037 0.0982 1.0000 Uiso .
H591 H 0.3765 -1.3941 1.0548 0.1651 1.0000 Uiso .
H592 H 0.4831 -1.3756 1.0221 0.1651 1.0000 Uiso .
H593 H 0.4098 -1.3950 0.9928 0.1651 1.0000 Uiso .
H601 H 0.3691 -1.4215 0.9255 0.1165 1.0000 Uiso .
H611 H 0.1986 -1.3709 0.9210 0.1651 1.0000 Uiso .
H612 H 0.2262 -1.3357 0.9632 0.1651 1.0000 Uiso .
H613 H 0.2103 -1.2784 0.9060 0.1651 1.0000 Uiso .
H621 H 0.3247 -1.4064 0.8448 0.1585 1.0000 Uiso .
H622 H 0.4376 -1.3956 0.8363 0.1585 1.0000 Uiso .
H623 H 0.3431 -1.3158 0.8260 0.1585 1.0000 Uiso .
H631 H 0.5605 -1.3263 0.8462 0.0988 1.0000 Uiso .
H641 H 0.5567 -1.4596 0.8956 0.1292 1.0000 Uiso .
H642 H 0.6021 -1.4446 0.9402 0.1292 1.0000 Uiso .
H643 H 0.6702 -1.4478 0.8821 0.1292 1.0000 Uiso .
H651 H 0.5954 -1.2327 0.8827 0.1210 1.0000 Uiso .
H652 H 0.6256 -1.3059 0.9323 0.1210 1.0000 Uiso .
H653 H 0.6937 -1.3091 0.8742 0.1210 1.0000 Uiso .
H681 H 0.0647 -0.7468 1.0003 0.0649 1.0000 Uiso .
H691 H 0.1839 -0.8364 1.0529 0.0922 1.0000 Uiso .
H692 H 0.2595 -0.7780 1.0249 0.0922 1.0000 Uiso .
H693 H 0.2305 -0.8267 0.9907 0.0922 1.0000 Uiso .
H701 H 0.0514 -0.7343 1.0878 0.1056 1.0000 Uiso .
H702 H 0.1113 -0.6638 1.0642 0.1056 1.0000 Uiso .
H703 H 0.0007 -0.6488 1.0511 0.1056 1.0000 Uiso .
H711 H 0.0144 -0.5357 0.9678 0.0768 1.0000 Uiso .
H721 H -0.1192 -0.5500 0.9357 0.1159 1.0000 Uiso .
H722 H -0.0721 -0.6332 0.9755 0.1159 1.0000 Uiso .
H723 H -0.0414 -0.6273 0.9127 0.1159 1.0000 Uiso .
H731 H -0.0183 -0.4563 0.8863 0.1240 1.0000 Uiso .
H732 H 0.0999 -0.4765 0.8900 0.1240 1.0000 Uiso .
H733 H 0.0659 -0.5258 0.8582 0.1240 1.0000 Uiso .
H741 H 0.3062 -0.6714 0.9638 0.0815 1.0000 Uiso .
H751 H 0.3338 -0.6249 0.8754 0.1109 1.0000 Uiso .
H752 H 0.3811 -0.5803 0.9042 0.1109 1.0000 Uiso .
H753 H 0.2763 -0.5324 0.8829 0.1109 1.0000 Uiso .
H761 H 0.1940 -0.5840 1.0210 0.1026 1.0000 Uiso .
H762 H 0.2963 -0.5549 0.9927 0.1026 1.0000 Uiso .
H763 H 0.1915 -0.5070 0.9713 0.1026 1.0000 Uiso .
H791 H 0.1078 -0.6555 0.5678 0.0595 1.0000 Uiso .
H801 H 0.1660 -0.7996 0.5756 0.0977 1.0000 Uiso .
H802 H 0.0469 -0.7654 0.5720 0.0977 1.0000 Uiso .
H803 H 0.1305 -0.7883 0.5210 0.0977 1.0000 Uiso .
H811 H 0.0619 -0.5687 0.4908 0.0879 1.0000 Uiso .
H812 H -0.0166 -0.6242 0.5202 0.0879 1.0000 Uiso .
H813 H 0.0670 -0.6471 0.4692 0.0879 1.0000 Uiso .
H821 H 0.2375 -0.5369 0.4644 0.0547 1.0000 Uiso .
H831 H 0.1397 -0.5299 0.5499 0.0814 1.0000 Uiso .
H832 H 0.2431 -0.5499 0.5717 0.0814 1.0000 Uiso .
H833 H 0.2078 -0.4650 0.5303 0.0814 1.0000 Uiso .
H841 H 0.4131 -0.5842 0.4517 0.0889 1.0000 Uiso .
H842 H 0.4093 -0.5830 0.5119 0.0889 1.0000 Uiso .
H843 H 0.3739 -0.4981 0.4705 0.0889 1.0000 Uiso .
H851 H 0.2996 -0.7740 0.4623 0.0463 1.0000 Uiso .
H861 H 0.4600 -0.7719 0.4091 0.0672 1.0000 Uiso .
H862 H 0.4609 -0.7870 0.4710 0.0672 1.0000 Uiso .
H863 H 0.4606 -0.6977 0.4332 0.0672 1.0000 Uiso .
H871 H 0.3122 -0.6989 0.3736 0.0723 1.0000 Uiso .
H872 H 0.2051 -0.6632 0.4098 0.0723 1.0000 Uiso .
H873 H 0.2940 -0.6167 0.3943 0.0723 1.0000 Uiso .
H901 H 0.7228 -1.0485 0.8843 0.0719 1.0000 Uiso .
H911 H 0.7914 -0.9830 0.9272 0.1279 1.0000 Uiso .
H912 H 0.6783 -0.9906 0.9564 0.1279 1.0000 Uiso .
H913 H 0.6949 -0.9040 0.9200 0.1279 1.0000 Uiso .
H921 H 0.8513 -0.9838 0.8372 0.1228 1.0000 Uiso .
H922 H 0.7817 -0.9903 0.8004 0.1228 1.0000 Uiso .
H923 H 0.7649 -0.9042 0.8160 0.1228 1.0000 Uiso .
H931 H 0.4932 -0.9686 0.9552 0.0567 1.0000 Uiso .
H941 H 0.4808 -1.1037 0.9792 0.0824 1.0000 Uiso .
H942 H 0.5962 -1.0988 0.9537 0.0824 1.0000 Uiso .
H943 H 0.5280 -1.1131 0.9192 0.0824 1.0000 Uiso .
H951 H 0.3388 -0.9949 0.9552 0.1022 1.0000 Uiso .
H952 H 0.3762 -0.9965 0.8934 0.1022 1.0000 Uiso .
H953 H 0.3544 -0.9124 0.9126 0.1022 1.0000 Uiso .
H961 H 0.4423 -0.8425 0.8429 0.0964 1.0000 Uiso .
H971 H 0.5497 -0.8413 0.7667 0.1196 1.0000 Uiso .
H972 H 0.6173 -0.8013 0.7868 0.1196 1.0000 Uiso .
H973 H 0.5017 -0.7517 0.7806 0.1196 1.0000 Uiso .
H981 H 0.4826 -0.8228 0.9193 0.1432 1.0000 Uiso .
H982 H 0.5761 -0.7889 0.8811 0.1432 1.0000 Uiso .
H983 H 0.4605 -0.7392 0.8749 0.1432 1.0000 Uiso .
H1011 H 0.7126 -1.6438 0.7114 0.0664 1.0000 Uiso .
H1021 H 0.7438 -1.5385 0.6393 0.0932 1.0000 Uiso .
H1022 H 0.8456 -1.6021 0.6162 0.0932 1.0000 Uiso .
H1023 H 0.7356 -1.6167 0.6220 0.0932 1.0000 Uiso .
H1031 H 0.8358 -1.7678 0.7301 0.1245 1.0000 Uiso .
H1032 H 0.9027 -1.7441 0.6723 0.1245 1.0000 Uiso .
H1033 H 0.7926 -1.7587 0.6782 0.1245 1.0000 Uiso .
H1041 H 0.9759 -1.5609 0.7286 0.0733 1.0000 Uiso .
H1051 H 1.1146 -1.6572 0.6881 0.1123 1.0000 Uiso .
H1052 H 1.0483 -1.7016 0.7399 0.1123 1.0000 Uiso .
H1053 H 1.0341 -1.7004 0.6821 0.1123 1.0000 Uiso .
H1061 H 1.0443 -1.5273 0.6377 0.0934 1.0000 Uiso .
H1062 H 0.9558 -1.5550 0.6253 0.0934 1.0000 Uiso .
H1063 H 0.9268 -1.4772 0.6522 0.0934 1.0000 Uiso .
H1071 H 0.8804 -1.7192 0.7960 0.0673 1.0000 Uiso .
H1081 H 0.7368 -1.7162 0.8623 0.1123 1.0000 Uiso .
H1082 H 0.7135 -1.7124 0.8060 0.1123 1.0000 Uiso .
H1083 H 0.6798 -1.6300 0.8286 0.1123 1.0000 Uiso .
H1091 H 0.8588 -1.6615 0.8708 0.1175 1.0000 Uiso .
H1092 H 0.9316 -1.6213 0.8203 0.1175 1.0000 Uiso .
H1093 H 0.8143 -1.5718 0.8361 0.1175 1.0000 Uiso .
H1121 H 0.0971 -1.0654 0.5353 0.0957 1.0000 Uiso .
H1131 H 0.2073 -0.9967 0.4732 0.1273 1.0000 Uiso .
H1132 H 0.2570 -1.0565 0.5227 0.1273 1.0000 Uiso .
H1133 H 0.2868 -1.0843 0.4672 0.1273 1.0000 Uiso .
H1141 H 0.0731 -1.0208 0.4464 0.1830 1.0000 Uiso .
H1142 H 0.0244 -1.0962 0.4782 0.1830 1.0000 Uiso .
H1143 H 0.1316 -1.1126 0.4377 0.1830 1.0000 Uiso .
H1151 H 0.0282 -1.2397 0.5436 0.1041 1.0000 Uiso .
H1161 H -0.0329 -1.1313 0.5882 0.1282 1.0000 Uiso .
H1162 H -0.0809 -1.2072 0.6199 0.1282 1.0000 Uiso .
H1163 H 0.0102 -1.1928 0.6391 0.1282 1.0000 Uiso .
H1171 H 0.1338 -1.3633 0.5784 0.1287 1.0000 Uiso .
H1172 H 0.0208 -1.3482 0.6137 0.1287 1.0000 Uiso .
H1173 H 0.1118 -1.3339 0.6329 0.1287 1.0000 Uiso .
H1181 H 0.2860 -1.3298 0.5292 0.0849 1.0000 Uiso .
H1191 H 0.3971 -1.2480 0.5097 0.1227 1.0000 Uiso .
H1192 H 0.4202 -1.3016 0.4659 0.1227 1.0000 Uiso .
H1193 H 0.3615 -1.2051 0.4537 0.1227 1.0000 Uiso .
H1201 H 0.1608 -1.3036 0.4775 0.1040 1.0000 Uiso .
H1202 H 0.2744 -1.3359 0.4457 0.1040 1.0000 Uiso .
H1203 H 0.2157 -1.2394 0.4336 0.1040 1.0000 Uiso .
H1211 H 0.8888 0.2304 0.2624 0.3001 1.0000 Uiso .
H1212 H 0.8120 0.2774 0.2216 0.3001 1.0000 Uiso .

loop_
_atom_site_aniso_label
_atom_site_aniso_U_11
_atom_site_aniso_U_22
_atom_site_aniso_U_33
_atom_site_aniso_U_23
_atom_site_aniso_U_13
_atom_site_aniso_U_12
Cl1 0.143(2) 0.1275(19) 0.174(3) -0.0668(18) 0.0211(18) -0.0807(17)
Cl2 0.0971(16) 0.1051(17) 0.313(4) -0.091(2) -0.042(2) -0.0222(14)
Si1 0.1419(17) 0.0270(6) 0.0292(7) 0.0007(5) 0.0053(8) 0.0093(8)
Si2 0.0537(8) 0.0390(6) 0.0345(6) -0.0245(5) -0.0001(5) -0.0070(6)
Si3 0.0421(7) 0.0332(6) 0.0251(5) -0.0068(4) -0.0104(5) -0.0015(5)
Si4 0.0545(8) 0.0339(6) 0.0350(6) -0.0173(5) -0.0148(5) -0.0049(5)
Si5 0.0418(7) 0.0227(5) 0.0421(6) -0.0118(5) -0.0188(5) 0.0019(5)
Si6 0.0606(9) 0.0557(8) 0.0626(9) -0.0371(7) -0.0395(7) 0.0147(7)
N1 0.0366(18) 0.0246(15) 0.0227(15) -0.0090(12) -0.0004(13) -0.0068(13)
N2 0.0369(18) 0.0239(15) 0.0214(15) -0.0113(12) -0.0023(13) -0.0038(13)
N3 0.0387(18) 0.0221(15) 0.0207(14) -0.0092(12) -0.0076(13) -0.0040(13)
N4 0.0282(16) 0.0207(14) 0.0275(15) -0.0077(12) -0.0084(13) -0.0047(12)
N5 0.0262(16) 0.0258(15) 0.0294(16) -0.0105(13) -0.0060(13) -0.0057(13)
N6 0.0303(17) 0.0295(16) 0.0274(16) -0.0128(13) -0.0045(13) -0.0066(13)
C1 0.027(2) 0.0309(19) 0.0282(19) -0.0134(16) -0.0048(15) -0.0047(16)
C2 0.033(2) 0.033(2) 0.0254(18) -0.0078(16) -0.0007(16) -0.0097(16)
C3 0.029(2) 0.034(2) 0.0254(18) -0.0107(16) -0.0014(15) -0.0045(16)
C4 0.032(2) 0.0314(19) 0.0209(17) -0.0115(15) -0.0025(15) -0.0058(16)
C5 0.030(2) 0.0251(18) 0.0279(18) -0.0113(15) -0.0047(15) -0.0016(15)
C6 0.032(2) 0.0230(17) 0.0275(18) -0.0120(15) -0.0038(15) -0.0052(15)
C7 0.034(2) 0.0247(18) 0.034(2) -0.0115(16) -0.0078(16) -0.0029(16)
C8 0.039(2) 0.0217(17) 0.0291(19) -0.0094(15) -0.0094(16) -0.0047(16)
C9 0.031(2) 0.0251(18) 0.0210(17) -0.0045(14) -0.0059(15) -0.0047(15)
C10 0.033(2) 0.0232(17) 0.0218(17) -0.0073(14) -0.0021(15) -0.0077(15)
C11 0.032(2) 0.0258(18) 0.0211(17) -0.0087(14) -0.0004(15) -0.0096(15)
C12 0.040(2) 0.0246(18) 0.0227(18) -0.0082(15) -0.0054(16) -0.0073(16)
C13 0.034(2) 0.0275(18) 0.0233(18) -0.0118(15) -0.0024(15) -0.0091(16)
C14 0.0259(19) 0.0231(17) 0.0267(18) -0.0099(14) -0.0003(15) -0.0080(14)
C15 0.0280(19) 0.0269(18) 0.0260(18) -0.0068(15) -0.0058(15) -0.0087(15)
C16 0.034(2) 0.0235(18) 0.0286(18) -0.0100(15) -0.0054(16) -0.0069(15)
C17 0.035(2) 0.029(2) 0.054(3) -0.0146(18) -0.0173(19) -0.0043(17)
C18 0.033(2) 0.029(2) 0.052(3) -0.0127(18) -0.0167(19) -0.0036(17)
C19 0.032(2) 0.0226(17) 0.0234(17) -0.0072(14) -0.0050(15) -0.0053(15)
C20 0.032(2) 0.0223(17) 0.0205(17) -0.0064(14) -0.0050(15) -0.0042(15)
C21 0.032(2) 0.0214(17) 0.0255(18) -0.0079(14) -0.0028(15) -0.0060(15)
C22 0.037(2) 0.0250(18) 0.038(2) -0.0114(16) -0.0088(17) -0.0064(16)
C23 0.037(2) 0.030(2) 0.039(2) -0.0132(17) -0.0071(18) -0.0109(17)
C24 0.032(2) 0.0264(18) 0.0246(18) -0.0091(15) -0.0030(15) -0.0073(16)
C25 0.029(2) 0.034(2) 0.0300(19) -0.0139(16) -0.0066(16) -0.0050(16)
C26 0.031(2) 0.037(2) 0.034(2) -0.0181(17) -0.0081(16) -0.0043(17)
C27 0.045(3) 0.048(3) 0.057(3) -0.033(2) -0.029(2) 0.017(2)
C28 0.044(3) 0.048(3) 0.055(3) -0.032(2) -0.021(2) 0.010(2)
C29 0.029(2) 0.031(2) 0.035(2) -0.0165(17) -0.0048(16) -0.0049(16)
C30 0.031(2) 0.032(2) 0.0281(19) -0.0113(16) 0.0007(16) -0.0100(16)
C31 0.042(2) 0.039(2) 0.031(2) -0.0090(18) 0.0020(18) -0.0123(19)
C32 0.088(5) 0.096(5) 0.066(4) 0.017(3) -0.017(3) -0.067(4)
C33 0.060(3) 0.045(2) 0.030(2) -0.0175(19) 0.014(2) -0.017(2)
C34 0.063(4) 0.083(4) 0.075(4) -0.037(3) 0.008(3) 0.016(3)
C35 0.049(3) 0.027(2) 0.035(2) -0.0145(17) -0.0005(18) -0.0120(18)
C36 0.056(3) 0.034(2) 0.069(3) -0.027(2) -0.007(3) 0.001(2)
C37 0.068(3) 0.029(2) 0.030(2) -0.0078(17) -0.007(2) -0.019(2)
C38 0.064(3) 0.047(3) 0.067(3) -0.020(3) 0.020(3) -0.025(3)
C39 0.059(3) 0.029(2) 0.0235(19) -0.0113(16) -0.0077(18) -0.0032(19)
C40 0.078(4) 0.062(3) 0.055(3) -0.023(3) -0.032(3) -0.009(3)
C41 0.053(3) 0.030(2) 0.0218(18) -0.0113(16) -0.0050(17) -0.0055(18)
C42 0.044(3) 0.052(3) 0.047(3) -0.028(2) 0.004(2) -0.001(2)
C43 0.043(3) 0.038(2) 0.095(4) -0.028(3) -0.031(3) -0.001(2)
C45 0.052(3) 0.033(2) 0.113(5) -0.028(3) -0.048(3) 0.004(2)
C47 0.044(3) 0.026(2) 0.065(3) -0.018(2) -0.023(2) -0.0059(18)
C48 0.068(3) 0.032(2) 0.065(3) -0.001(2) -0.014(3) -0.020(2)
C49 0.050(3) 0.034(2) 0.049(3) -0.0114(19) -0.018(2) -0.013(2)
C50 0.069(3) 0.044(3) 0.056(3) -0.013(2) -0.027(3) -0.018(2)
C51 0.064(4) 0.056(3) 0.089(4) -0.040(3) -0.036(3) 0.013(3)
C52 0.102(6) 0.140(8) 0.105(6) -0.069(6) -0.021(5) -0.011(5)
C53 0.064(3) 0.071(4) 0.058(3) -0.037(3) -0.019(3) -0.006(3)
C54 0.071(4) 0.089(5) 0.070(4) -0.024(3) -0.019(3) -0.007(3)
C55 0.061(3) 0.030(2) 0.0260(19) -0.0134(17) 0.0005(19) -0.015(2)
C56 0.087(4) 0.029(2) 0.029(2) -0.0056(18) -0.008(2) -0.007(2)
C57 0.177(8) 0.071(4) 0.031(3) 0.003(3) -0.001(4) 0.027(5)
C58 0.136(6) 0.067(4) 0.042(3) -0.017(3) -0.006(3) -0.011(4)
C59 0.285(14) 0.096(6) 0.032(3) 0.015(4) 0.001(5) 0.042(7)
C60 0.170(8) 0.035(3) 0.086(5) -0.006(3) 0.038(5) -0.024(4)
C61 0.18(1) 0.082(6) 0.150(9) -0.007(6) 0.039(8) -0.064(7)
C62 0.220(11) 0.075(5) 0.100(6) -0.032(4) 0.016(6) -0.077(6)
C63 0.146(7) 0.044(3) 0.056(4) -0.009(3) -0.007(4) 0.023(4)
C64 0.168(9) 0.052(4) 0.104(6) -0.007(4) -0.009(6) 0.033(5)
C65 0.147(8) 0.079(5) 0.076(5) -0.004(4) 0.004(5) 0.014(5)
C66 0.037(2) 0.0256(18) 0.030(2) -0.0089(16) -0.0019(16) -0.0069(16)
C67 0.050(3) 0.030(2) 0.032(2) -0.0158(17) 0.0015(18) -0.0073(19)
C68 0.063(3) 0.063(3) 0.036(2) -0.020(2) -0.007(2) -0.014(3)
C69 0.099(5) 0.064(4) 0.068(4) -0.005(3) -0.039(4) -0.011(3)
C70 0.105(5) 0.117(6) 0.042(3) -0.039(3) 0.012(3) -0.046(4)
C71 0.083(4) 0.057(3) 0.052(3) -0.042(3) -0.019(3) 0.017(3)
C72 0.071(4) 0.116(6) 0.102(5) -0.070(5) -0.043(4) 0.025(4)
C73 0.181(9) 0.050(4) 0.079(5) -0.019(3) -0.035(5) 0.031(4)
C74 0.075(4) 0.069(4) 0.060(3) -0.038(3) 0.007(3) -0.031(3)
C75 0.100(5) 0.102(5) 0.075(4) -0.039(4) -0.001(4) -0.053(4)
C76 0.099(5) 0.084(4) 0.074(4) -0.047(3) -0.003(3) -0.044(4)
C77 0.039(2) 0.0247(18) 0.0214(18) -0.0093(15) -0.0018(16) -0.0082(16)
C78 0.041(2) 0.032(2) 0.0270(19) -0.0127(17) -0.0065(17) -0.0023(18)
C79 0.039(3) 0.060(3) 0.050(3) -0.019(2) -0.008(2) -0.004(2)
C80 0.056(4) 0.073(4) 0.115(6) -0.004(4) -0.004(4) -0.024(3)
C81 0.046(3) 0.100(5) 0.074(4) -0.015(4) -0.023(3) -0.005(3)
C82 0.062(3) 0.034(2) 0.041(2) -0.0027(19) -0.018(2) -0.002(2)
C83 0.079(4) 0.050(3) 0.075(4) -0.031(3) -0.022(3) 0.001(3)
C84 0.081(4) 0.041(3) 0.100(5) -0.014(3) 0.003(4) -0.021(3)
C85 0.052(3) 0.037(2) 0.026(2) -0.0090(17) -0.0116(18) -0.0090(19)
C86 0.057(3) 0.066(3) 0.044(3) -0.031(2) -0.002(2) -0.012(3)
C87 0.083(4) 0.067(3) 0.031(2) -0.009(2) -0.021(2) 0.003(3)
C88 0.035(2) 0.0209(17) 0.0268(18) -0.0045(15) -0.0087(16) -0.0037(15)
C89 0.048(3) 0.032(2) 0.032(2) -0.0096(17) -0.0146(18) -0.0053(18)
C90 0.049(3) 0.079(4) 0.052(3) -0.034(3) -0.006(2) -0.022(3)
C91 0.062(4) 0.170(8) 0.088(5) -0.081(5) -0.016(3) -0.025(4)
C92 0.074(4) 0.162(8) 0.071(4) -0.043(5) 0.010(3) -0.060(5)
C93 0.047(3) 0.061(3) 0.033(2) -0.021(2) -0.011(2) -0.008(2)
C94 0.082(4) 0.068(4) 0.056(3) -0.017(3) -0.004(3) -0.027(3)
C95 0.047(3) 0.155(7) 0.054(3) -0.036(4) -0.011(3) -0.016(4)
C96 0.122(6) 0.041(3) 0.079(4) -0.022(3) -0.030(4) -0.010(3)
C97 0.156(7) 0.049(3) 0.095(5) 0.005(3) -0.072(5) -0.028(4)
C98 0.22(1) 0.044(3) 0.098(6) -0.037(4) -0.038(6) -0.004(5)
C99 0.034(2) 0.0272(19) 0.0248(18) -0.0085(15) -0.0071(15) -0.0118(16)
C100 0.038(2) 0.0277(19) 0.031(2) -0.0102(16) -0.0101(17) -0.0069(17)
C101 0.071(3) 0.033(2) 0.061(3) -0.021(2) -0.035(3) 0.003(2)
C102 0.094(5) 0.088(4) 0.051(3) -0.032(3) -0.026(3) -0.010(4)
C103 0.114(6) 0.057(4) 0.141(7) -0.054(4) -0.063(5) 0.005(4)
C104 0.040(3) 0.044(3) 0.100(4) -0.032(3) -0.012(3) 0.001(2)
C105 0.049(3) 0.066(4) 0.167(7) -0.059(5) -0.025(4) 0.015(3)
C106 0.075(4) 0.065(4) 0.094(5) -0.027(4) 0.019(4) -0.020(3)
C107 0.086(4) 0.032(2) 0.050(3) -0.005(2) -0.027(3) 0.001(2)
C108 0.122(6) 0.097(5) 0.061(4) 0.011(4) -0.028(4) -0.035(5)
C109 0.163(7) 0.065(4) 0.066(4) -0.011(3) -0.070(5) -0.006(4)
C110 0.033(2) 0.031(2) 0.038(2) -0.0175(17) -0.0091(17) 0.0023(17)
C111 0.043(2) 0.041(2) 0.043(2) -0.0208(19) -0.018(2) -0.0007(19)
C112 0.102(5) 0.064(4) 0.073(4) -0.034(3) -0.054(4) 0.030(4)
C113 0.152(8) 0.093(6) 0.073(5) 0.014(4) -0.013(5) -0.046(6)
C114 0.227(11) 0.108(6) 0.123(7) -0.059(6) -0.136(8) 0.079(7)
C115 0.064(4) 0.080(4) 0.117(5) -0.043(4) -0.053(4) 0.000(3)
C116 0.060(4) 0.092(5) 0.168(8) -0.044(6) -0.020(5) -0.001(4)
C117 0.083(5) 0.087(5) 0.151(7) -0.060(5) -0.019(5) -0.028(4)
C118 0.088(4) 0.059(3) 0.065(3) -0.040(3) -0.050(3) 0.024(3)
C119 0.060(4) 0.154(7) 0.093(5) -0.080(5) -0.023(4) 0.012(4)
C120 0.107(5) 0.076(4) 0.078(4) -0.053(3) -0.051(4) 0.015(4)
C121 0.213(14) 0.254(17) 0.284(18) -0.165(15) 0.159(14) -0.167(14)

loop_
_atom_type_symbol
_atom_type_scat_dispersion_real
_atom_type_scat_dispersion_imag
_atom_type_scat_Cromer_Mann_a1
_atom_type_scat_Cromer_Mann_b1
_atom_type_scat_Cromer_Mann_a2
_atom_type_scat_Cromer_Mann_b2
_atom_type_scat_Cromer_Mann_a3
_atom_type_scat_Cromer_Mann_b3
_atom_type_scat_Cromer_Mann_a4
_atom_type_scat_Cromer_Mann_b4
_atom_type_scat_Cromer_Mann_c
_atom_type_scat_source
'C   ' 0.0033 0.0016 2.3100 20.8439 1.0200 10.2075 1.5886 0.5687 0.8650 51.6512 0.2156 International_Tables_Vol_IV_Table_2.2B
'H   ' 0.0000 0.0000 0.4930 10.5109 0.3229 26.1257 0.1402 3.1424 0.0408 57.7997 0.0030 International_Tables_Vol_IV_Table_2.2B
'N   ' 0.0061 0.0033 12.2126 0.0057 3.1322 9.8933 2.0125 28.9975 1.1663 0.5826 -11.5290 International_Tables_Vol_IV_Table_2.2B
'O   ' 0.0106 0.0060 3.0485 13.2771 2.2868 5.7011 1.5463 0.3239 0.8670 32.9089 0.2508 International_Tables_Vol_IV_Table_2.2B
'Si  ' 0.0720 0.0710 6.2915 2.4386 3.0353 32.3337 1.9891 0.6785 1.5410 81.6937 1.1407 International_Tables_Vol_IV_Table_2.2B
'Cl  ' 0.1484 0.1585 11.4604 0.0104 7.1964 1.1662 6.2556 18.5194 1.6455 47.7784 -9.5574 International_Tables_Vol_IV_Table_2.2B

loop_
_geom_angle_atom_site_label_1
_geom_angle_atom_site_label_2
_geom_angle_atom_site_label_3
_geom_angle
_geom_angle_publ_flag
C56 Si1 C57 109.0(2) yes
C56 Si1 C60 103.7(3) yes
C57 Si1 C60 117.3(4) yes
C56 Si1 C63 107.9(3) yes
C57 Si1 C63 108.2(4) yes
C60 Si1 C63 110.3(4) yes
C67 Si2 C68 106.4(2) yes
C67 Si2 C71 107.1(2) yes
C68 Si2 C71 109.3(3) yes
C67 Si2 C74 108.7(2) yes
C68 Si2 C74 110.2(3) yes
C71 Si2 C74 114.7(3) yes
C78 Si3 C79 105.2(2) yes
C78 Si3 C82 108.64(19) yes
C79 Si3 C82 109.7(2) yes
C78 Si3 C85 108.60(18) yes
C79 Si3 C85 111.7(2) yes
C82 Si3 C85 112.6(2) yes
C89 Si4 C90 106.4(2) yes
C89 Si4 C93 107.2(2) yes
C90 Si4 C93 109.7(2) yes
C89 Si4 C96 106.2(2) yes
C90 Si4 C96 118.5(3) yes
C93 Si4 C96 108.3(3) yes
C100 Si5 C101 105.85(19) yes
C100 Si5 C104 107.0(2) yes
C101 Si5 C104 115.8(3) yes
C100 Si5 C107 107.9(2) yes
C101 Si5 C107 110.0(2) yes
C104 Si5 C107 110.0(3) yes
C111 Si6 C112 104.8(2) yes
C111 Si6 C115 106.8(3) yes
C112 Si6 C115 111.6(3) yes
C111 Si6 C118 108.4(2) yes
C112 Si6 C118 115.6(3) yes
C115 Si6 C118 109.1(3) yes
C1 N1 C4 110.0(3) yes
C1 N1 H11 124.841 no
C4 N1 H11 125.147 no
C6 N2 C9 107.7(3) yes
C11 N3 C14 112.0(3) yes
C11 N3 H31 123.960 no
C14 N3 H31 124.021 no
C16 N4 C19 110.4(3) yes
C16 N4 H41 124.811 no
C19 N4 H41 124.835 no
C21 N5 C24 107.0(3) yes
C26 N6 C29 111.9(3) yes
C26 N6 H61 124.022 no
C29 N6 H61 124.090 no
N1 C1 C2 108.7(3) yes
N1 C1 C30 120.5(3) yes
C2 C1 C30 130.8(4) yes
C1 C2 C3 107.0(3) yes
C1 C2 C31 125.3(3) yes
C3 C2 C31 127.7(3) yes
C2 C3 C4 107.4(3) yes
C2 C3 C33 124.2(4) yes
C4 C3 C33 128.4(4) yes
N1 C4 C3 107.0(3) yes
N1 C4 C5 118.4(3) yes
C3 C4 C5 134.5(3) yes
C4 C5 C6 122.8(3) yes
C4 C5 C66 116.4(3) yes
C6 C5 C66 120.6(3) yes
N2 C6 C5 120.1(3) yes
N2 C6 C7 108.2(3) yes
C5 C6 C7 131.6(3) yes
C6 C7 C8 106.3(3) yes
C6 C7 C35 128.9(3) yes
C8 C7 C35 124.8(4) yes
C7 C8 C9 106.5(3) yes
C7 C8 C37 127.1(3) yes
C9 C8 C37 126.1(3) yes
N2 C9 C8 111.2(3) yes
N2 C9 C10 119.4(3) yes
C8 C9 C10 129.4(3) yes
C9 C10 C11 120.8(3) yes
C9 C10 C77 115.9(3) yes
C11 C10 C77 123.0(3) yes
N3 C11 C10 122.6(3) yes
N3 C11 C12 105.4(3) yes
C10 C11 C12 131.9(3) yes
C11 C12 C13 109.0(3) yes
C11 C12 C39 124.6(3) yes
C13 C12 C39 126.4(3) yes
C12 C13 C14 108.2(3) yes
C12 C13 C41 124.8(3) yes
C14 C13 C41 126.6(3) yes
N3 C14 C13 105.3(3) yes
N3 C14 C15 120.5(3) yes
C13 C14 C15 133.9(3) yes
C14 C15 C16 126.3(3) yes
C14 C15 C88 116.5(3) yes
C16 C15 C88 117.2(3) yes
N4 C16 C15 121.2(3) yes
N4 C16 C17 108.0(3) yes
C15 C16 C17 130.8(3) yes
C16 C17 C18 107.3(3) yes
C16 C17 C43 125.4(4) yes
C18 C17 C43 127.3(4) yes
C17 C18 C19 108.0(3) yes
C17 C18 C45 124.2(4) yes
C19 C18 C45 127.8(4) yes
N4 C19 C18 106.3(3) yes
N4 C19 C20 120.0(3) yes
C18 C19 C20 133.6(3) yes
C19 C20 C21 123.2(3) yes
C19 C20 C99 117.7(3) yes
C21 C20 C99 119.0(3) yes
N5 C21 C20 120.5(3) yes
N5 C21 C22 108.7(3) yes
C20 C21 C22 130.6(3) yes
C21 C22 C23 106.5(3) yes
C21 C22 C47 129.0(3) yes
C23 C22 C47 124.2(4) yes
C22 C23 C24 106.0(3) yes
C22 C23 C49 125.7(4) yes
C24 C23 C49 128.3(4) yes
N5 C24 C23 111.7(3) yes
N5 C24 C25 120.3(3) yes
C23 C24 C25 128.0(3) yes
C24 C25 C26 120.1(3) yes
C24 C25 C110 117.7(3) yes
C26 C25 C110 122.2(3) yes
N6 C26 C25 122.9(3) yes
N6 C26 C27 106.2(3) yes
C25 C26 C27 130.9(3) yes
C26 C27 C28 108.2(4) yes
C26 C27 C51 126.3(4) yes
C28 C27 C51 125.4(4) yes
C27 C28 C29 107.8(4) yes
C27 C28 C53 123.7(4) yes
C29 C28 C53 128.5(4) yes
N6 C29 C28 105.5(3) yes
N6 C29 C30 120.1(3) yes
C28 C29 C30 134.2(3) yes
C1 C30 C29 124.5(3) yes
C1 C30 C55 115.9(3) yes
C29 C30 C55 119.6(3) yes
C2 C31 C32 114.5(4) yes
C2 C31 H311 108.210 no
C32 C31 H311 108.209 no
C2 C31 H312 108.209 no
C32 C31 H312 108.208 no
H311 C31 H312 109.467 no
C31 C32 H321 109.466 no
C31 C32 H322 109.467 no
H321 C32 H322 109.475 no
C31 C32 H323 109.467 no
H321 C32 H323 109.475 no
H322 C32 H323 109.477 no
C3 C33 C34 112.9(4) yes
C3 C33 H331 108.600 no
C34 C33 H331 108.601 no
C3 C33 H332 108.600 no
C34 C33 H332 108.601 no
H331 C33 H332 109.467 no
C33 C34 H341 109.468 no
C33 C34 H342 109.467 no
H341 C34 H342 109.475 no
C33 C34 H343 109.467 no
H341 C34 H343 109.475 no
H342 C34 H343 109.475 no
C7 C35 C36 112.1(4) yes
C7 C35 H351 108.824 no
C36 C35 H351 108.823 no
C7 C35 H352 108.824 no
C36 C35 H352 108.824 no
H351 C35 H352 109.466 no
C35 C36 H361 109.467 no
C35 C36 H362 109.467 no
H361 C36 H362 109.476 no
C35 C36 H363 109.466 no
H361 C36 H363 109.476 no
H362 C36 H363 109.476 no
C8 C37 C38 113.7(4) yes
C8 C37 H371 108.409 no
C38 C37 H371 108.409 no
C8 C37 H372 108.409 no
C38 C37 H372 108.408 no
H371 C37 H372 109.467 no
C37 C38 H381 109.467 no
C37 C38 H382 109.466 no
H381 C38 H382 109.475 no
C37 C38 H383 109.467 no
H381 C38 H383 109.477 no
H382 C38 H383 109.476 no
C12 C39 C40 112.5(4) yes
C12 C39 H391 108.703 no
C40 C39 H391 108.702 no
C12 C39 H392 108.702 no
C40 C39 H392 108.702 no
H391 C39 H392 109.467 no
C39 C40 H401 109.467 no
C39 C40 H402 109.466 no
H401 C40 H402 109.476 no
C39 C40 H403 109.467 no
H401 C40 H403 109.476 no
H402 C40 H403 109.476 no
C13 C41 C42 113.7(3) yes
C13 C41 H411 108.404 no
C42 C41 H411 108.404 no
C13 C41 H412 108.404 no
C42 C41 H412 108.404 no
H411 C41 H412 109.467 no
C41 C42 H421 109.467 no
C41 C42 H422 109.466 no
H421 C42 H422 109.475 no
C41 C42 H423 109.467 no
H421 C42 H423 109.476 no
H422 C42 H423 109.475 no
C17 C43 C441 121.3(8) yes
C17 C43 C442 116.3(6) yes
C441 C43 C442 121.9(9) yes
C17 C43 H431 107.725 no
C441 C43 H431 61.125 no
C442 C43 H431 107.728 no
C17 C43 H432 107.725 no
C441 C43 H432 48.342 no
C442 C43 H432 107.729 no
H431 C43 H432 109.467 no
C18 C45 C461 137.1(15) yes
C18 C45 C462 115.2(5) yes
C461 C45 C462 107.6(15) yes
C18 C45 H451 108.028 no
C461 C45 H451 53.125 no
C462 C45 H451 108.028 no
C18 C45 H452 108.026 no
C461 C45 H452 59.015 no
C462 C45 H452 108.027 no
H451 C45 H452 109.465 no
C18 C45 H4613 147.552 no
C461 C45 H4613 51.665 no
C462 C45 H4613 66.794 no
H451 C45 H4613 47.217 no
H452 C45 H4613 101.224 no
C18 C45 H4622 144.139 no
C461 C45 H4622 70.944 no
C462 C45 H4622 43.125 no
H451 C45 H4622 68.151 no
H452 C45 H4622 106.582 no
H4613 C45 H4622 23.672 no
C22 C47 C48 113.0(4) yes
C22 C47 H471 108.583 no
C48 C47 H471 108.583 no
C22 C47 H472 108.583 no
C48 C47 H472 108.583 no
H471 C47 H472 109.467 no
C47 C48 H481 109.466 no
C47 C48 H482 109.467 no
H481 C48 H482 109.476 no
C47 C48 H483 109.467 no
H481 C48 H483 109.476 no
H482 C48 H483 109.477 no
C23 C49 C50 113.2(4) yes
C23 C49 H491 108.534 no
C50 C49 H491 108.533 no
C23 C49 H492 108.534 no
C50 C49 H492 108.533 no
H491 C49 H492 109.467 no
C49 C50 H501 109.467 no
C49 C50 H502 109.467 no
H501 C50 H502 109.476 no
C49 C50 H503 109.467 no
H501 C50 H503 109.476 no
H502 C50 H503 109.476 no
C27 C51 C52 108.2(6) yes
C27 C51 H511 109.784 no
C52 C51 H511 109.783 no
C27 C51 H512 109.783 no
C52 C51 H512 109.783 no
H511 C51 H512 109.469 no
C51 C52 H521 109.467 no
C51 C52 H522 109.470 no
H521 C52 H522 109.474 no
C51 C52 H523 109.469 no
H521 C52 H523 109.473 no
H522 C52 H523 109.475 no
C28 C53 C54 111.1(5) yes
C28 C53 H531 109.066 no
C54 C53 H531 109.067 no
C28 C53 H532 109.066 no
C54 C53 H532 109.066 no
H531 C53 H532 109.470 no
C53 C54 H541 109.467 no
C53 C54 H542 109.468 no
H541 C54 H542 109.475 no
C53 C54 H543 109.469 no
H541 C54 H543 109.475 no
H542 C54 H543 109.474 no
C30 C55 C56 178.6(4) yes
Si1 C56 C55 168.4(5) yes
Si1 C57 C58 118.0(5) yes
Si1 C57 C59 109.5(6) yes
C58 C57 C59 111.4(6) yes
Si1 C57 H571 103.974 no
C58 C57 H571 101.733 no
C59 C57 H571 111.669 no
C57 C58 H581 109.466 no
C57 C58 H582 109.466 no
H581 C58 H582 109.477 no
C57 C58 H583 109.468 no
H581 C58 H583 109.475 no
H582 C58 H583 109.477 no
C57 C59 H591 142.006 no
C57 C59 H592 91.576 no
H591 C59 H592 109.485 no
C57 C59 H593 91.567 no
H591 C59 H593 109.459 no
H592 C59 H593 109.481 no
Si1 C60 C61 110.9(6) yes
Si1 C60 C62 110.6(5) yes
C61 C60 C62 111.7(10) yes
Si1 C60 H601 108.539 no
C61 C60 H601 107.293 no
C62 C60 H601 107.635 no
C60 C61 H611 109.470 no
C60 C61 H612 109.464 no
H611 C61 H612 109.476 no
C60 C61 H613 109.466 no
H611 C61 H613 109.478 no
H612 C61 H613 109.473 no
C60 C62 H621 109.467 no
C60 C62 H622 109.464 no
H621 C62 H622 109.476 no
C60 C62 H623 109.466 no
H621 C62 H623 109.478 no
H622 C62 H623 109.477 no
Si1 C63 C64 113.9(6) yes
Si1 C63 C65 113.1(5) yes
C64 C63 C65 110.3(8) yes
Si1 C63 H631 103.869 no
C64 C63 H631 107.068 no
C65 C63 H631 107.954 no
C63 C64 H641 109.466 no
C63 C64 H642 109.467 no
H641 C64 H642 109.476 no
C63 C64 H643 109.466 no
H641 C64 H643 109.475 no
H642 C64 H643 109.477 no
C63 C65 H651 109.466 no
C63 C65 H652 109.467 no
H651 C65 H652 109.475 no
C63 C65 H653 109.467 no
H651 C65 H653 109.476 no
H652 C65 H653 109.477 no
C5 C66 C67 175.5(4) yes
Si2 C67 C66 174.9(4) yes
Si2 C68 C69 113.4(4) yes
Si2 C68 C70 114.1(4) yes
C69 C68 C70 109.8(5) yes
Si2 C68 H681 103.346 no
C69 C68 H681 108.285 no
C70 C68 H681 107.465 no
C68 C69 H691 109.467 no
C68 C69 H692 109.466 no
H691 C69 H692 109.477 no
C68 C69 H693 109.466 no
H691 C69 H693 109.476 no
H692 C69 H693 109.476 no
C68 C70 H701 109.466 no
C68 C70 H702 109.467 no
H701 C70 H702 109.476 no
C68 C70 H703 109.467 no
H701 C70 H703 109.475 no
H702 C70 H703 109.477 no
Si2 C71 C72 110.3(4) yes
Si2 C71 C73 113.5(5) yes
C72 C71 C73 111.1(6) yes
Si2 C71 H711 106.673 no
C72 C71 H711 109.248 no
C73 C71 H711 105.778 no
C71 C72 H721 109.466 no
C71 C72 H722 109.466 no
H721 C72 H722 109.475 no
C71 C72 H723 109.467 no
H721 C72 H723 109.476 no
H722 C72 H723 109.476 no
C71 C73 H731 109.467 no
C71 C73 H732 109.466 no
H731 C73 H732 109.475 no
C71 C73 H733 109.467 no
H731 C73 H733 109.478 no
H732 C73 H733 109.475 no
Si2 C74 C75 116.4(4) yes
Si2 C74 C76 111.7(4) yes
C75 C74 C76 110.7(5) yes
Si2 C74 H741 103.197 no
C75 C74 H741 104.297 no
C76 C74 H741 109.869 no
C74 C75 H751 109.466 no
C74 C75 H752 109.466 no
H751 C75 H752 109.476 no
C74 C75 H753 109.467 no
H751 C75 H753 109.476 no
H752 C75 H753 109.477 no
C74 C76 H761 109.467 no
C74 C76 H762 109.467 no
H761 C76 H762 109.476 no
C74 C76 H763 109.467 no
H761 C76 H763 109.475 no
H762 C76 H763 109.476 no
C10 C77 C78 173.5(4) yes
Si3 C78 C77 172.1(4) yes
Si3 C79 C80 112.8(4) yes
Si3 C79 C81 114.9(4) yes
C80 C79 C81 110.9(5) yes
Si3 C79 H791 103.545 no
C80 C79 H791 108.239 no
C81 C79 H791 105.691 no
C79 C80 H801 109.466 no
C79 C80 H802 109.466 no
H801 C80 H802 109.476 no
C79 C80 H803 109.466 no
H801 C80 H803 109.476 no
H802 C80 H803 109.477 no
C79 C81 H811 109.467 no
C79 C81 H812 109.467 no
H811 C81 H812 109.478 no
C79 C81 H813 109.465 no
H811 C81 H813 109.476 no
H812 C81 H813 109.475 no
Si3 C82 C83 111.5(4) yes
Si3 C82 C84 113.3(3) yes
C83 C82 C84 110.4(5) yes
Si3 C82 H821 105.664 no
C83 C82 H821 108.809 no
C84 C82 H821 106.860 no
C82 C83 H831 109.467 no
C82 C83 H832 109.466 no
H831 C83 H832 109.476 no
C82 C83 H833 109.466 no
H831 C83 H833 109.477 no
H832 C83 H833 109.476 no
C82 C84 H841 109.468 no
C82 C84 H842 109.467 no
H841 C84 H842 109.475 no
C82 C84 H843 109.467 no
H841 C84 H843 109.475 no
H842 C84 H843 109.475 no
Si3 C85 C86 114.5(3) yes
Si3 C85 C87 112.4(3) yes
C86 C85 C87 110.7(4) yes
Si3 C85 H851 104.090 no
C86 C85 H851 106.113 no
C87 C85 H851 108.505 no
C85 C86 H861 109.467 no
C85 C86 H862 109.466 no
H861 C86 H862 109.477 no
C85 C86 H863 109.466 no
H861 C86 H863 109.476 no
H862 C86 H863 109.476 no
C85 C87 H871 109.466 no
C85 C87 H872 109.467 no
H871 C87 H872 109.475 no
C85 C87 H873 109.467 no
H871 C87 H873 109.475 no
H872 C87 H873 109.476 no
C15 C88 C89 176.4(4) yes
Si4 C89 C88 177.9(4) yes
Si4 C90 C91 113.6(4) yes
Si4 C90 C92 115.0(4) yes
C91 C90 C92 111.7(5) yes
Si4 C90 H901 103.092 no
C91 C90 H901 107.088 no
C92 C90 H901 105.399 no
C90 C91 H911 109.467 no
C90 C91 H912 109.467 no
H911 C91 H912 109.475 no
C90 C91 H913 109.468 no
H911 C91 H913 109.475 no
H912 C91 H913 109.476 no
C90 C92 H921 109.466 no
C90 C92 H922 109.466 no
H921 C92 H922 109.476 no
C90 C92 H923 109.467 no
H921 C92 H923 109.476 no
H922 C92 H923 109.477 no
Si4 C93 C94 112.0(3) yes
Si4 C93 C95 111.9(4) yes
C94 C93 C95 110.1(5) yes
Si4 C93 H931 106.209 no
C94 C93 H931 108.155 no
C95 C93 H931 108.340 no
C93 C94 H941 109.467 no
C93 C94 H942 109.467 no
H941 C94 H942 109.477 no
C93 C94 H943 109.466 no
H941 C94 H943 109.475 no
H942 C94 H943 109.476 no
C93 C95 H951 109.466 no
C93 C95 H952 109.466 no
H951 C95 H952 109.476 no
C93 C95 H953 109.467 no
H951 C95 H953 109.475 no
H952 C95 H953 109.477 no
Si4 C96 C97 117.1(5) yes
Si4 C96 C98 111.6(5) yes
C97 C96 C98 112.9(6) yes
Si4 C96 H961 103.454 no
C97 C96 H961 101.794 no
C98 C96 H961 108.633 no
C96 C97 H971 109.465 no
C96 C97 H972 109.464 no
H971 C97 H972 109.477 no
C96 C97 H973 109.466 no
H971 C97 H973 109.477 no
H972 C97 H973 109.478 no
C96 C98 H981 109.466 no
C96 C98 H982 109.468 no
H981 C98 H982 109.478 no
C96 C98 H983 109.465 no
H981 C98 H983 109.472 no
H982 C98 H983 109.478 no
C20 C99 C100 176.1(4) yes
Si5 C100 C99 176.9(3) yes
Si5 C101 C102 114.0(4) yes
Si5 C101 C103 114.3(4) yes
C102 C101 C103 112.3(5) yes
Si5 C101 H1011 103.555 no
C102 C101 H1011 105.979 no
C103 C101 H1011 105.580 no
C101 C102 H1021 109.467 no
C101 C102 H1022 109.466 no
H1021 C102 H1022 109.475 no
C101 C102 H1023 109.468 no
H1021 C102 H1023 109.476 no
H1022 C102 H1023 109.476 no
C101 C103 H1031 109.465 no
C101 C103 H1032 109.468 no
H1031 C103 H1032 109.477 no
C101 C103 H1033 109.465 no
H1031 C103 H1033 109.474 no
H1032 C103 H1033 109.479 no
Si5 C104 C105 113.3(4) yes
Si5 C104 C106 114.0(4) yes
C105 C104 C106 110.2(5) yes
Si5 C104 H1041 103.579 no
C105 C104 H1041 107.983 no
C106 C104 H1041 107.226 no
C104 C105 H1051 109.467 no
C104 C105 H1052 109.467 no
H1051 C105 H1052 109.477 no
C104 C105 H1053 109.466 no
H1051 C105 H1053 109.475 no
H1052 C105 H1053 109.476 no
C104 C106 H1061 109.465 no
C104 C106 H1062 109.467 no
H1061 C106 H1062 109.476 no
C104 C106 H1063 109.466 no
H1061 C106 H1063 109.474 no
H1062 C106 H1063 109.479 no
Si5 C107 C108 114.8(4) yes
Si5 C107 C109 111.2(4) yes
C108 C107 C109 108.1(6) yes
Si5 C107 H1071 103.983 no
C108 C107 H1071 107.376 no
C109 C107 H1071 111.319 no
C107 C108 H1081 109.467 no
C107 C108 H1082 109.468 no
H1081 C108 H1082 109.477 no
C107 C108 H1083 109.466 no
H1081 C108 H1083 109.474 no
H1082 C108 H1083 109.477 no
C107 C109 H1091 109.466 no
C107 C109 H1092 109.467 no
H1091 C109 H1092 109.475 no
C107 C109 H1093 109.467 no
H1091 C109 H1093 109.477 no
H1092 C109 H1093 109.476 no
C25 C110 C111 175.6(4) yes
Si6 C111 C110 175.9(4) yes
Si6 C112 C113 115.2(5) yes
Si6 C112 C114 112.5(6) yes
C113 C112 C114 112.5(8) yes
Si6 C112 H1121 104.151 no
C113 C112 H1121 104.133 no
C114 C112 H1121 107.356 no
C112 C113 H1131 109.465 no
C112 C113 H1132 109.466 no
H1131 C113 H1132 109.480 no
C112 C113 H1133 109.463 no
H1131 C113 H1133 109.476 no
H1132 C113 H1133 109.477 no
C112 C114 H1141 109.473 no
C112 C114 H1142 109.461 no
H1141 C114 H1142 109.469 no
C112 C114 H1143 109.472 no
H1141 C114 H1143 109.484 no
H1142 C114 H1143 109.468 no
Si6 C115 C116 111.8(5) yes
Si6 C115 C117 112.2(4) yes
C116 C115 C117 110.8(7) yes
Si6 C115 H1151 106.377 no
C116 C115 H1151 107.930 no
C117 C115 H1151 107.403 no
C115 C116 H1161 109.468 no
C115 C116 H1162 109.467 no
H1161 C116 H1162 109.475 no
C115 C116 H1163 109.467 no
H1161 C116 H1163 109.475 no
H1162 C116 H1163 109.475 no
C115 C117 H1171 109.465 no
C115 C117 H1172 109.465 no
H1171 C117 H1172 109.475 no
C115 C117 H1173 109.466 no
H1171 C117 H1173 109.477 no
H1172 C117 H1173 109.479 no
Si6 C118 C119 113.9(4) yes
Si6 C118 C120 112.6(4) yes
C119 C118 C120 111.8(5) yes
Si6 C118 H1181 104.782 no
C119 C118 H1181 105.705 no
C120 C118 H1181 107.260 no
C118 C119 H1191 109.466 no
C118 C119 H1192 109.466 no
H1191 C119 H1192 109.477 no
C118 C119 H1193 109.465 no
H1191 C119 H1193 109.476 no
H1192 C119 H1193 109.477 no
C118 C120 H1201 109.467 no
C118 C120 H1202 109.467 no
H1201 C120 H1202 109.474 no
C118 C120 H1203 109.467 no
H1201 C120 H1203 109.475 no
H1202 C120 H1203 109.477 no
Cl1 C121 Cl2 122.2(7) yes
Cl1 C121 H1211 106.200 no
Cl2 C121 H1211 106.187 no
Cl1 C121 H1212 106.241 no
Cl2 C121 H1212 106.234 no
H1211 C121 H1212 109.460 no
C43 C441 H431 46.488 no
C43 C441 H432 48.998 no
H431 C441 H432 95.485 no
C43 C441 H4411 109.453 no
H431 C441 H4411 100.404 no
H432 C441 H4411 105.342 no
C43 C441 H4412 109.462 no
H431 C441 H4412 70.307 no
H432 C441 H4412 144.150 no
H4411 C441 H4412 109.479 no
C43 C441 H4413 109.463 no
H431 C441 H4413 147.614 no
H432 C441 H4413 65.204 no
H4411 C441 H4413 109.480 no
H4412 C441 H4413 109.491 no
C43 C442 H4421 109.468 no
C43 C442 H4422 109.469 no
H4421 C442 H4422 109.477 no
C43 C442 H4423 109.467 no
H4421 C442 H4423 109.473 no
H4422 C442 H4423 109.473 no
C45 C461 H451 57.114 no
C45 C461 H452 54.904 no
H451 C461 H452 109.340 no
C45 C461 H4611 141.780 no
H451 C461 H4611 153.067 no
H452 C461 H4611 96.131 no
C45 C461 H4612 107.138 no
H451 C461 H4612 65.152 no
H452 C461 H4612 120.609 no
H4611 C461 H4612 109.468 no
C45 C461 H4613 67.124 no
H451 C461 H4613 53.868 no
H452 C461 H4613 110.649 no
H4611 C461 H4613 109.463 no
H4612 C461 H4613 109.482 no
C45 C462 H4621 140.337 no
C45 C462 H4622 56.801 no
H4621 C462 H4622 109.475 no
C45 C462 H4623 110.180 no
H4621 C462 H4623 109.476 no
H4622 C462 H4623 109.476 no
C43 H431 C441 72.387 no
C43 H432 C441 82.660 no
C45 H451 C461 69.761 no
C45 H452 C461 66.081 no
C45 H4613 C461 61.211 no
C45 H4613 H4622 83.790 no
C461 H4613 H4622 128.040 no
C45 H4622 C462 80.074 no
C45 H4622 H4613 72.538 no
C462 H4622 H4613 152.591 no

loop_
_geom_bond_atom_site_label_1
_geom_bond_atom_site_label_2
_geom_bond_distance
_geom_bond_publ_flag
Cl1 C121 1.720(14) yes
Cl2 C121 1.514(13) yes
Si1 C56 1.832(5) yes
Si1 C57 1.916(7) yes
Si1 C60 1.89(1) yes
Si1 C63 1.897(9) yes
Si2 C67 1.858(4) yes
Si2 C68 1.871(5) yes
Si2 C71 1.879(5) yes
Si2 C74 1.893(6) yes
Si3 C78 1.843(4) yes
Si3 C79 1.900(5) yes
Si3 C82 1.889(5) yes
Si3 C85 1.887(4) yes
Si4 C89 1.843(4) yes
Si4 C90 1.879(5) yes
Si4 C93 1.875(5) yes
Si4 C96 1.893(6) yes
Si5 C100 1.853(4) yes
Si5 C101 1.892(5) yes
Si5 C104 1.879(6) yes
Si5 C107 1.876(5) yes
Si6 C111 1.843(4) yes
Si6 C112 1.887(7) yes
Si6 C115 1.920(7) yes
Si6 C118 1.885(5) yes
N1 C1 1.349(5) yes
N1 C4 1.383(4) yes
N1 H11 1.000 no
N2 C6 1.395(4) yes
N2 C9 1.321(5) yes
N3 C11 1.383(5) yes
N3 C14 1.387(4) yes
N3 H31 1.001 no
N4 C16 1.354(5) yes
N4 C19 1.386(4) yes
N4 H41 1.001 no
N5 C21 1.396(5) yes
N5 C24 1.324(5) yes
N6 C26 1.369(5) yes
N6 C29 1.391(5) yes
N6 H61 1.001 no
C1 C2 1.407(5) yes
C1 C30 1.469(5) yes
C2 C3 1.404(5) yes
C2 C31 1.502(6) yes
C3 C4 1.416(5) yes
C3 C33 1.499(5) yes
C4 C5 1.451(5) yes
C5 C6 1.401(5) yes
C5 C66 1.442(5) yes
C6 C7 1.465(5) yes
C7 C8 1.371(5) yes
C7 C35 1.509(5) yes
C8 C9 1.450(5) yes
C8 C37 1.499(6) yes
C9 C10 1.470(5) yes
C10 C11 1.386(5) yes
C10 C77 1.435(5) yes
C11 C12 1.456(5) yes
C12 C13 1.364(5) yes
C12 C39 1.507(5) yes
C13 C14 1.467(5) yes
C13 C41 1.506(5) yes
C14 C15 1.383(5) yes
C15 C16 1.464(5) yes
C15 C88 1.435(5) yes
C16 C17 1.401(6) yes
C17 C18 1.397(5) yes
C17 C43 1.512(6) yes
C18 C19 1.408(5) yes
C18 C45 1.513(6) yes
C19 C20 1.449(5) yes
C20 C21 1.393(5) yes
C20 C99 1.440(5) yes
C21 C22 1.467(5) yes
C22 C23 1.367(6) yes
C22 C47 1.505(5) yes
C23 C24 1.460(5) yes
C23 C49 1.503(6) yes
C24 C25 1.467(5) yes
C25 C26 1.397(5) yes
C25 C110 1.428(5) yes
C26 C27 1.473(6) yes
C27 C28 1.373(6) yes
C27 C51 1.538(7) yes
C28 C29 1.477(6) yes
C28 C53 1.555(7) yes
C29 C30 1.380(5) yes
C30 C55 1.421(6) yes
C31 C32 1.503(8) yes
C31 H311 1.000 no
C31 H312 1.000 no
C32 H321 1.000 no
C32 H322 1.000 no
C32 H323 1.000 no
C33 C34 1.513(8) yes
C33 H331 1.000 no
C33 H332 1.000 no
C34 H341 1.000 no
C34 H342 1.000 no
C34 H343 1.000 no
C35 C36 1.528(7) yes
C35 H351 1.000 no
C35 H352 1.000 no
C36 H361 1.000 no
C36 H362 1.000 no
C36 H363 1.000 no
C37 C38 1.517(8) yes
C37 H371 1.000 no
C37 H372 1.000 no
C38 H381 1.000 no
C38 H382 1.000 no
C38 H383 1.000 no
C39 C40 1.474(7) yes
C39 H391 1.000 no
C39 H392 1.000 no
C40 H401 1.000 no
C40 H402 1.000 no
C40 H403 1.000 no
C41 C42 1.530(7) yes
C41 H411 1.000 no
C41 H412 1.000 no
C42 H421 1.000 no
C42 H422 1.000 no
C42 H423 1.000 no
C43 C441 1.314(17) yes
C43 C442 1.396(11) yes
C43 H431 1.000 no
C43 H432 1.000 no
C45 C461 1.12(3) yes
C45 C462 1.44(1) yes
C45 H451 1.000 no
C45 H452 1.000 no
C45 H4613 1.175 no
C45 H4622 1.224 no
C47 C48 1.520(7) yes
C47 H471 1.000 no
C47 H472 1.000 no
C48 H481 1.000 no
C48 H482 1.000 no
C48 H483 1.000 no
C49 C50 1.514(7) yes
C49 H491 1.000 no
C49 H492 1.000 no
C50 H501 1.000 no
C50 H502 1.000 no
C50 H503 1.000 no
C51 C52 1.452(11) yes
C51 H511 1.000 no
C51 H512 1.000 no
C52 H521 1.000 no
C52 H522 1.000 no
C52 H523 1.000 no
C53 C54 1.467(9) yes
C53 H531 1.000 no
C53 H532 1.000 no
C54 H541 1.000 no
C54 H542 1.000 no
C54 H543 1.000 no
C55 C56 1.211(6) yes
C57 C58 1.427(9) yes
C57 C59 1.56(1) yes
C57 H571 1.000 no
C58 H581 1.000 no
C58 H582 1.000 no
C58 H583 1.000 no
C59 H591 1.000 no
C59 H592 1.000 no
C59 H593 1.000 no
C60 C61 1.492(14) yes
C60 C62 1.519(11) yes
C60 H601 1.000 no
C61 H611 1.000 no
C61 H612 1.000 no
C61 H613 1.000 no
C62 H621 1.000 no
C62 H622 1.000 no
C62 H623 1.000 no
C63 C64 1.546(9) yes
C63 C65 1.535(14) yes
C63 H631 1.000 no
C64 H641 1.000 no
C64 H642 1.000 no
C64 H643 1.000 no
C65 H651 1.000 no
C65 H652 1.000 no
C65 H653 1.000 no
C66 C67 1.197(5) yes
C68 C69 1.520(8) yes
C68 C70 1.543(7) yes
C68 H681 1.000 no
C69 H691 1.000 no
C69 H692 1.000 no
C69 H693 1.000 no
C70 H701 1.000 no
C70 H702 1.000 no
C70 H703 1.000 no
C71 C72 1.53(1) yes
C71 C73 1.52(1) yes
C71 H711 1.000 no
C72 H721 1.000 no
C72 H722 1.000 no
C72 H723 1.000 no
C73 H731 1.000 no
C73 H732 1.000 no
C73 H733 1.000 no
C74 C75 1.485(9) yes
C74 C76 1.532(7) yes
C74 H741 1.000 no
C75 H751 1.000 no
C75 H752 1.000 no
C75 H753 1.000 no
C76 H761 1.000 no
C76 H762 1.000 no
C76 H763 1.000 no
C77 C78 1.206(5) yes
C79 C80 1.528(9) yes
C79 C81 1.515(7) yes
C79 H791 1.000 no
C80 H801 1.000 no
C80 H802 1.000 no
C80 H803 1.000 no
C81 H811 1.000 no
C81 H812 1.000 no
C81 H813 1.000 no
C82 C83 1.532(7) yes
C82 C84 1.506(8) yes
C82 H821 1.000 no
C83 H831 1.000 no
C83 H832 1.000 no
C83 H833 1.000 no
C84 H841 1.000 no
C84 H842 1.000 no
C84 H843 1.000 no
C85 C86 1.527(7) yes
C85 C87 1.525(6) yes
C85 H851 1.000 no
C86 H861 1.000 no
C86 H862 1.000 no
C86 H863 1.000 no
C87 H871 1.000 no
C87 H872 1.000 no
C87 H873 1.000 no
C88 C89 1.204(5) yes
C90 C91 1.534(7) yes
C90 C92 1.527(8) yes
C90 H901 1.000 no
C91 H911 1.000 no
C91 H912 1.000 no
C91 H913 1.000 no
C92 H921 1.000 no
C92 H922 1.000 no
C92 H923 1.000 no
C93 C94 1.494(8) yes
C93 C95 1.530(7) yes
C93 H931 1.000 no
C94 H941 1.000 no
C94 H942 1.000 no
C94 H943 1.000 no
C95 H951 1.000 no
C95 H952 1.000 no
C95 H953 1.000 no
C96 C97 1.46(1) yes
C96 C98 1.546(9) yes
C96 H961 1.000 no
C97 H971 1.000 no
C97 H972 1.000 no
C97 H973 1.000 no
C98 H981 1.000 no
C98 H982 1.000 no
C98 H983 1.000 no
C99 C100 1.207(5) yes
C101 C102 1.521(8) yes
C101 C103 1.529(7) yes
C101 H1011 1.000 no
C102 H1021 1.000 no
C102 H1022 1.000 no
C102 H1023 1.000 no
C103 H1031 1.000 no
C103 H1032 1.000 no
C103 H1033 1.000 no
C104 C105 1.542(7) yes
C104 C106 1.529(9) yes
C104 H1041 1.000 no
C105 H1051 1.000 no
C105 H1052 1.000 no
C105 H1053 1.000 no
C106 H1061 1.000 no
C106 H1062 1.000 no
C106 H1063 1.000 no
C107 C108 1.49(1) yes
C107 C109 1.528(8) yes
C107 H1071 1.000 no
C108 H1081 1.000 no
C108 H1082 1.000 no
C108 H1083 1.000 no
C109 H1091 1.000 no
C109 H1092 1.000 no
C109 H1093 1.000 no
C110 C111 1.207(5) yes
C112 C113 1.522(12) yes
C112 C114 1.544(9) yes
C112 H1121 1.000 no
C113 H1131 1.000 no
C113 H1132 1.000 no
C113 H1133 1.000 no
C114 H1141 1.000 no
C114 H1142 1.000 no
C114 H1143 1.000 no
C115 C116 1.52(1) yes
C115 C117 1.492(11) yes
C115 H1151 1.000 no
C116 H1161 1.000 no
C116 H1162 1.000 no
C116 H1163 1.000 no
C117 H1171 1.000 no
C117 H1172 1.000 no
C117 H1173 1.000 no
C118 C119 1.517(11) yes
C118 C120 1.557(7) yes
C118 H1181 1.000 no
C119 H1191 1.000 no
C119 H1192 1.000 no
C119 H1193 1.000 no
C120 H1201 1.000 no
C120 H1202 1.000 no
C120 H1203 1.000 no
C121 H1211 1.000 no
C121 H1212 1.000 no
C441 H431 1.207 no
C441 H432 0.990 no
C441 H4411 1.000 no
C441 H4412 1.000 no
C441 H4413 1.000 no
C442 H4421 1.000 no
C442 H4422 1.000 no
C442 H4423 1.000 no
C461 H451 0.953 no
C461 H452 1.048 no
C461 H4611 1.000 no
C461 H4612 1.000 no
C461 H4613 1.000 no
C462 H4621 1.000 no
C462 H4622 1.000 no
C462 H4623 1.000 no
O1 O4 1.47(2) yes
O2 O3 1.28(2) yes
H4613 H4622 0.494 no
